data_1509815
loop_
_publ_author_name
'Marrot, J.'
'Cadot, E.'
'Duval, S.'
'Simonnet-Jegat, C.'
'Sokolov, M.'
'Pilette, M.A.'

_publ_section_title
;
 Selective inclusion of Cu(+) and Ag(+) electron - rich metallic cations
 within supramolecular polyoxometalates based on {As W9 O33} {Mo3 S4}
 combinations
;
_journal_name_full 'Chemistry - A European Journal'
_journal_page_first 3457
_journal_page_last 3466
_journal_paper_doi 10.1002/chem.200701152
_journal_volume 14
_journal_year 2008
_chemical_formula_sum 'Ag2 As6 K10 Mo6 O173 S8 W36'
_chemical_name_systematic
;
K16 (Ag (H2 As2 W9 O34) (H2 As W9 O33) (Mo3 S4 (H2 O)5))2 (H2 O)48
;
_space_group_IT_number 2
_symmetry_space_group_name_Hall '-P 1'
_symmetry_space_group_name_H-M 'P -1'
_cell_angle_alpha 110.113
_cell_angle_beta 96.327
_cell_angle_gamma 100.665
_cell_formula_units_Z 1
_cell_length_a 13.1872
_cell_length_b 20.9825
_cell_length_c 21.9243
_cell_volume 5497.872
_citation_journal_id_ASTM CEUJED
_cod_data_source_file silver2-3_9.cif
_cod_data_source_block Ag2As6K10Mo6O173S8W36
_cod_database_code 1509815

loop_
_symmetry_equiv_pos_as_xyz
x,y,z
-x,-y,-z

loop_
_atom_site_label
_atom_site_type_symbol
_atom_site_fract_x
_atom_site_fract_y
_atom_site_fract_z
_atom_site_occupancy
_atom_site_U_iso_or_equiv
O78 O-2 0.561 -0.0776 0.4981 1 0.0
O46 O-2 -0.0091 -0.3387 0.0579 1 0.0
O63 O-2 0.3675 -0.1984 0.1216 1 0.0
O89 O-2 0.319 -0.5081 0.101 0.5 0.0
Mo1 Mo+4 0.5019 -0.0151 0.14214 1 0.0
O57 O-2 0.3386 -0.1748 0.3532 1 0.0
O30 O-2 0.5191 0.0757 0.2215 1 0.0
O96 O-2 0.095 -0.06 0.5308 1 0.0
O43 O-2 0.0813 -0.3642 0.1626 1 0.0
O39 O-2 0.1391 -0.1718 0.2908 1 0.0
O76 O-2 0.099 0.233 0.379 0.5 0.0
O59 O-2 0.5327 -0.21 0.3336 1 0.0
Mo3 Mo+4 0.34865 -0.1355 0.06729 1 0.0
O91 O-2 1.01 0.181 0.241 0.5 0.0
S4 S-2 0.2883 -0.09992 -0.01517 1 0.0
S1 S-2 0.338 -0.04916 0.16597 1 0.0
O29 O-2 0.506 0.0705 0.3445 1 0.0
O8 O-2 0.5449 0.2159 0.3911 1 0.0
O16 O-2 0.1603 0.2621 0.0977 1 0.0
As3 As+3 0.2611 0.00809 0.32488 1 0.0
W6 W+6 0.74567 0.34288 0.20445 1 0.0
S3 S-2 0.5247 -0.11423 0.0613 1 0.0
W7 W+6 0.75167 0.2282 0.29993 1 0.0
O40 O-2 0.1967 -0.4348 0.2238 1 0.0
O19 O-2 0.3774 0.3242 0.1457 1 0.0
O85 O-2 0.401 -0.196 0.498 0.25 0.0
O50 O-2 -0.0186 -0.2133 0.057 1 0.0
O51 O-2 -0.0423 -0.1415 0.2348 1 0.0
O17 O-2 0.3183 0.1875 0.0807 1 0.0
O87 O-2 0.239 0.183 0.603 0.25 0.0
O24 O-2 0.7237 0.2563 0.1403 1 0.0
W17 W+6 0.34093 -0.28535 0.12209 1 0.0
W9 W+6 0.27051 0.14248 0.22686 1 0.0
O49 O-2 -0.1634 -0.1468 0.118 1 0.0
O73 O-2 0.701 -0.073 0.37 0.5 0.0
O86 O-2 0.877 0.334 0.496 0.5 0.0
O81 O-2 0.66 0.484 0.041 0.5 0.0
As1 As+3 0.51313 0.2276 0.20436 1 0.0
O26 O-2 0.8791 0.2308 0.3303 1 0.0
O12 O-2 0.2745 0.3724 0.3689 1 0.0
S2 S-2 0.4801 0.04042 0.06938 1 0.0
W14 W+6 0.02618 -0.09807 0.32539 1 0.0
K9 K+1 -0.215 -0.3451 -0.0183 0.5 0.0
O35 O-2 0.1395 -0.3096 0.2898 1 0.0
O82 O-2 -0.305 -0.335 0.317 0.5 0.0
O25 O-2 0.7725 0.306 0.2719 1 0.0
K8 K+1 0.938 0.234 0.143 0.5 0.0
O6 O-2 0.5701 0.3142 0.2138 1 0.0
O55 O-2 0.1347 -0.072 0.4021 1 0.0
O11 O-2 0.573 0.2283 0.2814 1 0.0
O67 O-2 0.5556 -0.0496 0.218 1 0.0
W18 W+6 0.09755 -0.26237 0.04661 1 0.0
O45 O-2 -0.1357 -0.4069 0.119 1 0.0
O42 O-2 0.278 -0.3667 0.1462 1 0.0
W10 W+6 0.04454 -0.25667 0.32158 1 0.0
W13 W+6 -0.05458 -0.17445 0.14064 1 0.0
K4 K+1 1.058 0.3569 0.1658 0.5 0.0
O31 O-2 0.3846 0.1431 0.2891 1 0.0
O38 O-2 -0.0268 -0.1805 0.3416 1 0.0
W1 W+6 0.5849 0.42492 0.2996 1 0.0
O69 O-2 0.1484 -0.034 0.0851 1 0.0
O80 O-2 0.298 -0.3154 0.4072 1 0.0
O2 O-2 0.4431 0.389 0.3022 1 0.0
K7 K+1 0.789 0.419 0.0642 0.5 0.0
O61 O-2 0.4457 -0.2619 0.1999 1 0.0
O15 O-2 0.3869 0.2373 0.2216 1 0.0
O32 O-2 0.1669 0.0865 0.2362 1 0.0
K3 K+1 -0.0107 0.1371 0.0307 0.5 0.0
W3 W+6 0.33341 0.31947 0.31074 1 0.0
O22 O-2 0.6665 0.3743 0.1449 1 0.0
O47 O-2 -0.1209 -0.2649 0.1364 1 0.0
O14 O-2 0.254 0.2296 0.2983 1 0.0
O92 O-2 0.646 -0.212 0.172 0.5 0.0
O52 O-2 0.058 -0.0926 0.1584 1 0.0
O28 O-2 0.6767 0.155 0.3234 1 0.0
O75 O-2 0.624 -0.246 0.435 0.5 0.0
O5 O-2 0.5374 0.4341 0.2192 1 0.0
O36 O-2 -0.037 -0.2919 0.2354 1 0.0
W5 W+6 0.51414 0.35532 0.131 1 0.0
O3 O-2 0.7194 0.4241 0.2768 1 0.0
O65 O-2 0.0763 -0.2992 -0.0384 1 0.0
Ag2 Ag+1 0.549 0.158 0.0777 0.15 0.0
Ag1 Ag+1 0.49 0.1597 0.0689 0.45 0.0
As2 As+3 0.19511 -0.1746 0.21888 1 0.0
O9 O-2 0.443 0.3062 0.3674 1 0.0
O72 O-2 0.2527 0.0681 0.4039 1 0.0
K5 K+1 1.0098 1.0535 0.1029 0.5 0.0
O41 O-2 0.3394 -0.3079 0.2803 1 0.0
O93 O-2 0.112 -0.475 0.025 0.5 0.0
K1 K+1 0.539 -0.0141 0.4097 1 0.0
Ag3 Ag+1 0.6098 0.15364 0.1097 0.4 0.0
O21 O-2 0.5051 0.2688 0.0689 1 0.0
O64 O-2 0.2013 -0.3059 0.0714 1 0.0
O44 O-2 0.2639 -0.2411 0.215 1 0.0
O1 O-2 0.6077 0.5109 0.3553 1 0.0
O71 O-2 0.3275 -0.2398 -0.0137 1 0.0
O20 O-2 0.4917 0.4033 0.0833 1 0.0
O62 O-2 0.4039 -0.3302 0.0639 1 0.0
O95 O-2 0.359 0.27 -0.0446 0.5 0.0
O53 O-2 -0.0566 -0.0474 0.3593 1 0.0
K2 K+1 0.8158 0.9766 0.0989 0.5 0.0
O68 O-2 0.6706 0.0277 0.1614 1 0.0
W2 W+6 0.58677 0.30727 0.39281 1 0.0
W12 W+6 -0.03639 -0.33262 0.14113 1 0.0
O27 O-2 0.7312 0.1678 0.2131 1 0.0
O34 O-2 -0.0287 -0.3054 0.3595 1 0.0
O70 O-2 0.25 0.0518 0.0287 1 0.0
W15 W+6 0.25041 -0.1188 0.3934 1 0.0
O94 O-2 0.142 0.055 0.513 1 0.0
O23 O-2 0.8723 0.3823 0.2011 1 0.0
O84 O-2 0.485 0.607 0.412 0.5 0.0
O18 O-2 0.1953 0.1785 0.1687 1 0.0
O13 O-2 0.2515 0.3141 0.2317 1 0.0
W16 W+6 0.42163 -0.20854 0.28631 1 0.0
W4 W+6 0.26542 0.24901 0.14248 1 0.0
W11 W+6 0.21542 -0.35289 0.22073 1 0.0
O54 O-2 0.1236 -0.036 0.2973 1 0.0
O88 O-2 0.318 -0.5403 0.2217 1 0.0
O66 O-2 0.1935 -0.1822 0.0665 1 0.0
Mo2 Mo+4 0.31572 -0.00527 0.08281 1 0.0
K6 K+1 0.312 0.204 0.424 0.5 0.0
O7 O-2 0.607 0.3537 0.4763 1 0.0
W8 W+6 0.52352 0.13012 0.30698 1 0.0
O97 O-2 -0.241 -0.252 0.261 0.25 0.0
O56 O-2 0.3156 -0.0794 0.4746 1 0.0
O33 O-2 0.3135 0.0849 0.1565 1 0.0
O77 O-2 0.987 0.474 0.131 0.5 0.0
O60 O-2 0.4507 -0.1272 0.277 1 0.0
O48 O-2 0.0817 -0.2262 0.1587 1 0.0
O90 O-2 0.472 -0.209 0.486 0.5 0.0
O83 O-2 0.752 -0.067 0.2456 1 0.0
O37 O-2 0.1525 -0.1957 0.397 1 0.0
O79 O-2 0.228 -0.194 0.535 0.5 0.0
O58 O-2 0.3071 -0.0522 0.3573 1 0.0
O10 O-2 0.7257 0.2927 0.3835 1 0.0
O74 O-2 0.467 0.608 0.323 0.25 0.0
O4 O-2 0.618 0.3798 0.3591 1 0.0
